data_7110440
loop_
_publ_author_name
'Goga, M.'
'Seshadri, R.'
'Ksenofontov, V.'
'G\"utlich, P.'
'Tremel, W.'

_publ_section_title
;
 Ln2Ti2S2O5 (Ln = Nd, Pr, Sm): a novel series of defective
 Ruddlesden--Popper phases
;
_journal_issue 11
_journal_name_full 'Chemical Communications'
_journal_page_first 979
_journal_paper_doi 10.1039/a809737b
_journal_year 1999
_chemical_formula_sum 'O5 S2 Sm2 Ti2'
_chemical_formula_weight 540.62
_chemical_name_systematic
; 
 ? 
;
_space_group_IT_number 139
_symmetry_cell_setting tetragonal
_symmetry_space_group_name_Hall '-I 4 2'
_symmetry_space_group_name_H-M 'I 4/m m m'
_atom_sites_solution_hydrogens geom
_atom_sites_solution_primary direct
_atom_sites_solution_secondary difmap
_audit_creation_method SHELXL
_cell_angle_alpha 90.00
_cell_angle_beta 90.00
_cell_angle_gamma 90.00
_cell_formula_units_Z 2
_cell_length_a 3.8180(10)
_cell_length_b 3.8180(10)
_cell_length_c 22.952(5)
_cell_measurement_reflns_used 25
_cell_measurement_temperature 293(2)
_cell_measurement_theta_max 35
_cell_measurement_theta_min 15
_cell_volume 334.57(14)
_computing_cell_refinement 'P21 data collection programs'
_computing_data_collection 'P21 data collection programs'
_computing_data_reduction 'SHELXTL (Siemens, 1986)'
_computing_molecular_graphics Diamond
_computing_structure_refinement 'SHELXL-93 (Sheldrick, 1993)'
_computing_structure_solution 'SHELXS-86 (Sheldrick, 1990)'
_diffrn_ambient_temperature 293(2)
_diffrn_measurement_device 'P21 four circle diffractometer'
_diffrn_measurement_method theta-2theta
_diffrn_radiation_monochromator graphite
_diffrn_radiation_source 'fine-focus sealed tube'
_diffrn_radiation_type MoK\a
_diffrn_radiation_wavelength 0.71073
_diffrn_reflns_av_R_equivalents 0.0346
_diffrn_reflns_av_sigmaI/netI 0.0142
_diffrn_reflns_limit_h_max 4
_diffrn_reflns_limit_h_min -4
_diffrn_reflns_limit_k_max 4
_diffrn_reflns_limit_k_min -4
_diffrn_reflns_limit_l_max 28
_diffrn_reflns_limit_l_min -28
_diffrn_reflns_number 1066
_diffrn_reflns_theta_max 26.94
_diffrn_reflns_theta_min 5.41
_diffrn_standards_decay_% 0
_diffrn_standards_interval_count 97
_diffrn_standards_number 3
_exptl_absorpt_coefficient_mu 20.173
_exptl_absorpt_correction_T_max 0.78
_exptl_absorpt_correction_T_min 0.53
_exptl_absorpt_correction_type 'semi-empirical from psi-scans'
_exptl_crystal_colour brown-yellow
_exptl_crystal_density_diffrn 5.366
_exptl_crystal_description rod
_exptl_crystal_F_000 480
_exptl_crystal_size_max 0.2
_exptl_crystal_size_mid 0.2
_exptl_crystal_size_min 0.1
_refine_diff_density_max 0.761
_refine_diff_density_min -1.492
_refine_diff_density_rms 0.187
_refine_ls_extinction_coef 0.0081(8)
_refine_ls_extinction_expression Fc^*^=kFc[1+0.001xFc^2^\l^3^/sin(2\q)]^-1/4^
_refine_ls_extinction_method SHELXL
_refine_ls_goodness_of_fit_all 1.183
_refine_ls_goodness_of_fit_obs 1.190
_refine_ls_matrix_type full
_refine_ls_number_parameters 17
_refine_ls_number_reflns 129
_refine_ls_number_restraints 0
_refine_ls_restrained_S_all 1.183
_refine_ls_restrained_S_obs 1.190
_refine_ls_R_factor_all 0.0145
_refine_ls_R_factor_obs 0.0142
_refine_ls_shift/esd_max 0.000
_refine_ls_shift/esd_mean 0.000
_refine_ls_structure_factor_coef Fsqd
_refine_ls_weighting_details 'w=1/[\s^2^(Fo^2^)+(0.0248P)^2^+0.3337P] where P=(Fo^2^+2Fc^2^)/3'
_refine_ls_weighting_scheme calc
_refine_ls_wR_factor_all 0.0350
_refine_ls_wR_factor_obs 0.0349
_reflns_number_observed 127
_reflns_number_total 129
_reflns_observed_criterion >2sigma(I)
_cod_data_source_file 809737bsup1.cif
_cod_data_source_block okay
_cod_depositor_comments
;
The following automatic conversions were performed:

'_refine_ls_weighting_scheme' value 'calc
w=1/[\s^2^(Fo^2^)+(0.0248P)^2^+0.3337P] where P=(Fo^2^+2Fc^2^)/3' was
changed to 'calc'. New tag '_refine_ls_weighting_details' was
created. The value of the new tag was set to
'w=1/[\s^2^(Fo^2^)+(0.0248P)^2^+0.3337P] where P=(Fo^2^+2Fc^2^)/3'.

Automatic conversion script
Id: cif_fix_values 3143 2015-03-26 13:38:13Z robertas 
;
_cod_original_sg_symbol_H-M I4/mmm
_cod_database_code 7110440

loop_
_symmetry_equiv_pos_as_xyz
'x, y, z'
'-x, -y, z'
'-y, x, z'
'y, -x, z'
'-x, y, -z'
'x, -y, -z'
'y, x, -z'
'-y, -x, -z'
'x+1/2, y+1/2, z+1/2'
'-x+1/2, -y+1/2, z+1/2'
'-y+1/2, x+1/2, z+1/2'
'y+1/2, -x+1/2, z+1/2'
'-x+1/2, y+1/2, -z+1/2'
'x+1/2, -y+1/2, -z+1/2'
'y+1/2, x+1/2, -z+1/2'
'-y+1/2, -x+1/2, -z+1/2'
'-x, -y, -z'
'x, y, -z'
'y, -x, -z'
'-y, x, -z'
'x, -y, z'
'-x, y, z'
'-y, -x, z'
'y, x, z'
'-x+1/2, -y+1/2, -z+1/2'
'x+1/2, y+1/2, -z+1/2'
'y+1/2, -x+1/2, -z+1/2'
'-y+1/2, x+1/2, -z+1/2'
'x+1/2, -y+1/2, z+1/2'
'-x+1/2, y+1/2, z+1/2'
'-y+1/2, -x+1/2, z+1/2'
'y+1/2, x+1/2, z+1/2'

loop_
_atom_site_aniso_label
_atom_site_aniso_U_11
_atom_site_aniso_U_22
_atom_site_aniso_U_33
_atom_site_aniso_U_23
_atom_site_aniso_U_13
_atom_site_aniso_U_12
Sm 0.0031(3) 0.0031(3) 0.0043(3) 0.000 0.000 0.000
Ti 0.0035(4) 0.0035(4) 0.0037(8) 0.000 0.000 0.000
S 0.0041(5) 0.0041(5) 0.0064(10) 0.000 0.000 0.000
O1 0.0061(14) 0.0032(14) 0.005(2) 0.000 0.000 0.000
O2 0.017(3) 0.017(3) 0.003(4) 0.000 0.000 0.000

loop_
_atom_site_label
_atom_site_type_symbol
_atom_site_fract_x
_atom_site_fract_y
_atom_site_fract_z
_atom_site_U_iso_or_equiv
_atom_site_thermal_displace_type
_atom_site_occupancy
_atom_site_calc_flag
_atom_site_refinement_flags
Sm Sm 0.0000 0.0000 0.33386(2) 0.0035(2) Uani 1 d S
Ti Ti 0.0000 0.0000 0.07797(6) 0.0036(3) Uani 1 d S
S S 0.0000 0.0000 0.20374(8) 0.0048(4) Uani 1 d S
O1 O 0.0000 0.5000 0.0976(2) 0.0047(7) Uani 1 d S
O2 O 0.0000 0.0000 0.0000 0.012(2) Uani 1 d S

loop_
_atom_type_symbol
_atom_type_description
_atom_type_scat_dispersion_real
_atom_type_scat_dispersion_imag
_atom_type_scat_source
O O 0.0106 0.0060 'International Tables Vol C Tables 4.2.6.8 and 6.1.1.4'
S S 0.1246 0.1234 'International Tables Vol C Tables 4.2.6.8 and 6.1.1.4'
Ti Ti 0.2776 0.4457 'International Tables Vol C Tables 4.2.6.8 and 6.1.1.4'
Sm Sm -0.1638 3.4418 'International Tables Vol C Tables 4.2.6.8 and 6.1.1.4'

loop_
_geom_angle_atom_site_label_1
_geom_angle_atom_site_label_2
_geom_angle_atom_site_label_3
_geom_angle
_geom_angle_site_symmetry_1
_geom_angle_site_symmetry_3
O1 Sm O1 66.12(8) 27_455 25
O1 Sm O1 100.98(15) 27_455 27_445
O1 Sm O1 66.12(8) 25 27_445
O1 Sm O1 66.12(8) 27_455 25_455
O1 Sm O1 100.98(15) 25 25_455
O1 Sm O1 66.12(8) 27_445 25_455
O1 Sm S 135.51(3) 27_455 25_445
O1 Sm S 135.51(3) 25 25_445
O1 Sm S 70.98(5) 27_445 25_445
O1 Sm S 70.98(5) 25_455 25_445
O1 Sm S 70.98(5) 27_455 25
O1 Sm S 70.98(5) 25 25
O1 Sm S 135.51(3) 27_445 25
O1 Sm S 135.51(3) 25_455 25
S Sm S 144.55(7) 25_445 25
O1 Sm S 70.98(5) 27_455 25_455
O1 Sm S 135.51(3) 25 25_455
O1 Sm S 135.51(3) 27_445 25_455
O1 Sm S 70.98(5) 25_455 25_455
S Sm S 84.68(2) 25_445 25_455
S Sm S 84.68(2) 25 25_455
O1 Sm S 135.51(3) 27_455 25_545
O1 Sm S 70.98(5) 25 25_545
O1 Sm S 70.98(5) 27_445 25_545
O1 Sm S 135.51(3) 25_455 25_545
S Sm S 84.68(2) 25_445 25_545
S Sm S 84.68(2) 25 25_545
S Sm S 144.55(7) 25_455 25_545
O1 Sm S 129.51(7) 27_455 .
O1 Sm S 129.51(7) 25 .
O1 Sm S 129.51(7) 27_445 .
O1 Sm S 129.51(7) 25_455 .
S Sm S 72.27(4) 25_445 .
S Sm S 72.27(4) 25 .
S Sm S 72.27(4) 25_455 .
S Sm S 72.27(4) 25_545 .
O1 Sm Ti 35.103(15) 27_455 25
O1 Sm Ti 35.103(15) 25 25
O1 Sm Ti 93.15(6) 27_445 25
O1 Sm Ti 93.15(6) 25_455 25
S Sm Ti 160.87(5) 25_445 25
S Sm Ti 54.58(4) 25 25
S Sm Ti 100.52(2) 25_455 25
S Sm Ti 100.52(2) 25_545 25
S Sm Ti 126.86(2) . 25
O1 Sm Ti 93.15(6) 27_455 25_445
O1 Sm Ti 93.15(6) 25 25_445
O1 Sm Ti 35.103(15) 27_445 25_445
O1 Sm Ti 35.103(15) 25_455 25_445
S Sm Ti 54.58(4) 25_445 25_445
S Sm Ti 160.87(5) 25 25_445
S Sm Ti 100.52(2) 25_455 25_445
S Sm Ti 100.52(2) 25_545 25_445
S Sm Ti 126.86(2) . 25_445
Ti Sm Ti 106.29(4) 25 25_445
O1 Sm Ti 35.103(15) 27_455 25_455
O1 Sm Ti 93.15(6) 25 25_455
O1 Sm Ti 93.15(6) 27_445 25_455
O1 Sm Ti 35.103(15) 25_455 25_455
S Sm Ti 100.52(2) 25_445 25_455
S Sm Ti 100.52(2) 25 25_455
S Sm Ti 54.58(4) 25_455 25_455
S Sm Ti 160.87(5) 25_545 25_455
S Sm Ti 126.86(2) . 25_455
Ti Sm Ti 68.91(2) 25 25_455
Ti Sm Ti 68.91(2) 25_445 25_455
O2 Ti O1 103.25(13) . .
O2 Ti O1 103.25(13) . 3_655
O1 Ti O1 86.99(6) . 3_655
O2 Ti O1 103.25(13) . 3
O1 Ti O1 86.99(6) . 3
O1 Ti O1 153.5(3) 3_655 3
O2 Ti O1 103.25(13) . 1_545
O1 Ti O1 153.5(3) . 1_545
O1 Ti O1 86.99(6) 3_655 1_545
O1 Ti O1 86.99(6) 3 1_545
O2 Ti S 180.0 . .
O1 Ti S 76.75(13) . .
O1 Ti S 76.75(13) 3_655 .
O1 Ti S 76.75(13) 3 .
O1 Ti S 76.75(13) 1_545 .
O2 Ti Sm 126.86(2) . 25
O1 Ti Sm 46.51(8) . 25
O1 Ti Sm 46.51(8) 3_655 25
O1 Ti Sm 114.41(10) 3 25
O1 Ti Sm 114.41(10) 1_545 25
S Ti Sm 53.14(2) . 25
O2 Ti Sm 126.86(2) . 25_455
O1 Ti Sm 46.51(8) . 25_455
O1 Ti Sm 114.41(10) 3_655 25_455
O1 Ti Sm 46.51(8) 3 25_455
O1 Ti Sm 114.41(10) 1_545 25_455
S Ti Sm 53.14(2) . 25_455
Sm Ti Sm 68.91(2) 25 25_455
O2 Ti Sm 126.86(2) . 25_545
O1 Ti Sm 114.41(10) . 25_545
O1 Ti Sm 46.51(8) 3_655 25_545
O1 Ti Sm 114.41(10) 3 25_545
O1 Ti Sm 46.51(8) 1_545 25_545
S Ti Sm 53.14(2) . 25_545
Sm Ti Sm 68.91(2) 25 25_545
Sm Ti Sm 106.29(4) 25_455 25_545
O2 Ti Sm 126.86(2) . 25_445
O1 Ti Sm 114.41(10) . 25_445
O1 Ti Sm 114.41(10) 3_655 25_445
O1 Ti Sm 46.51(8) 3 25_445
O1 Ti Sm 46.51(8) 1_545 25_445
S Ti Sm 53.14(2) . 25_445
Sm Ti Sm 106.29(4) 25 25_445
Sm Ti Sm 68.91(2) 25_455 25_445
Sm Ti Sm 68.91(2) 25_545 25_445
Sm S Sm 144.55(7) 25_445 25
Sm S Sm 84.68(2) 25_445 25_455
Sm S Sm 84.68(2) 25 25_455
Sm S Sm 84.68(2) 25_445 25_545
Sm S Sm 84.68(2) 25 25_545
Sm S Sm 144.55(7) 25_455 25_545
Sm S Ti 72.27(4) 25_445 .
Sm S Ti 72.27(4) 25 .
Sm S Ti 72.27(4) 25_455 .
Sm S Ti 72.27(4) 25_545 .
Sm S Sm 107.73(4) 25_445 .
Sm S Sm 107.73(4) 25 .
Sm S Sm 107.73(4) 25_455 .
Sm S Sm 107.73(4) 25_545 .
Ti S Sm 180.0 . .
Ti O1 Ti 153.5(3) . 1_565
Ti O1 Sm 98.39(7) . 25
Ti O1 Sm 98.39(7) 1_565 25
Ti O1 Sm 98.39(7) . 25_455
Ti O1 Sm 98.39(7) 1_565 25_455
Sm O1 Sm 100.98(15) 25 25_455
Ti O2 Ti 180.0 . 17

loop_
_geom_bond_atom_site_label_1
_geom_bond_atom_site_label_2
_geom_bond_distance
_geom_bond_site_symmetry_2
Sm O1 2.474(3) 27_455
Sm O1 2.474(3) 25
Sm O1 2.474(3) 27_445
Sm O1 2.474(3) 25_455
Sm S 2.8343(9) 25_445
Sm S 2.8343(9) 25
Sm S 2.8343(9) 25_455
Sm S 2.8343(9) 25_545
Sm S 2.986(2) .
Sm Ti 3.3741(11) 25
Sm Ti 3.3741(11) 25_445
Sm Ti 3.3741(11) 25_455
Ti O2 1.7895(15) .
Ti O1 1.9612(11) .
Ti O1 1.9612(11) 3_655
Ti O1 1.9612(11) 3
Ti O1 1.9612(11) 1_545
Ti S 2.887(2) .
Ti Sm 3.3741(11) 25
Ti Sm 3.3741(11) 25_455
Ti Sm 3.3741(11) 25_545
Ti Sm 3.3741(11) 25_445
S Sm 2.8343(9) 25_445
S Sm 2.8343(9) 25
S Sm 2.8343(9) 25_455
S Sm 2.8343(9) 25_545
O1 Ti 1.9612(11) 1_565
O1 Sm 2.474(3) 25
O1 Sm 2.474(3) 25_455
O2 Ti 1.7895(15) 17
